data_7050958
loop_
_publ_author_name
'Scheuermann, J. Erik W.'
'Ronketti, Fiona'
'Motevalli, Majid'
'Griffiths, D. Vaughan'
'Watkinson, Michael'

_publ_section_title
;
 The synthesis of C2-symmetric 1,4,7-triazacyclononane ligands derived
 from chiral aziridines
;
_journal_issue 8
_journal_name_full 'New Journal of Chemistry'
_journal_page_first 1054
_journal_paper_doi 10.1039/b204818c
_journal_volume 26
_journal_year 2002
_chemical_compound_source 'synthesis as described'
_chemical_formula_moiety 'C34 H44 N3 O4 S2'
_chemical_formula_sum 'C21 H28 N2 O2 S'
_chemical_formula_weight 372.51
_space_group_IT_number 19
_symmetry_cell_setting orthorhombic
_symmetry_Int_Tables_number 19
_symmetry_space_group_name_Hall 'P 2ac 2ab'
_symmetry_space_group_name_H-M 'P 21 21 21'
_atom_sites_solution_hydrogens geom
_atom_sites_solution_primary direct
_atom_sites_solution_secondary difmap
_audit_creation_date 2002-05-10T15:04:51-00:00
_audit_creation_method 'WinGX routine CIF_UPDATE'
_cell_angle_alpha 90
_cell_angle_beta 90
_cell_angle_gamma 90
_cell_formula_units_Z 4
_cell_length_a 8.180(5)
_cell_length_b 23.468(8)
_cell_length_c 10.149(4)
_cell_measurement_reflns_used 25
_cell_measurement_temperature 293(2)
_cell_measurement_theta_max 12.408
_cell_measurement_theta_min 10.216
_cell_measurement_wavelength 0.71073
_cell_volume 1948.3(16)
_computing_cell_refinement 'CAD4/PC (Enraf Nonius, 1994)'
_computing_data_collection 'CAD4/PC (Enraf Nonius, 1994)'
_computing_data_reduction 'XCAD4 (Harms & Wocadlo, 1995)'
_computing_molecular_graphics 'Ortep-3 for Windows (Farrugia, 1997)'
_computing_publication_material 'WinGX publication routines (Farrugia, 1999)'
_computing_structure_refinement 'SHELXL-97 (Sheldrick, 1997)'
_diffrn_ambient_temperature 293(2)
_diffrn_detector 'scintillation LiI'
_diffrn_detector_dtime 1.195
_diffrn_measured_fraction_theta_full 0.999
_diffrn_measured_fraction_theta_max 0.999
_diffrn_measurement_device '\k-geometry diffractometer'
_diffrn_measurement_device_type 'Enraf Nonius CAD4'
_diffrn_measurement_method 'non-profiled omega/2theta scans'
_diffrn_orient_matrix_type
;
x-axis points to radiation source
the matrix is specified in reciprocal space
;
_diffrn_orient_matrix_UB_11 -0.11168E-1
_diffrn_orient_matrix_UB_12 -0.9626E-2
_diffrn_orient_matrix_UB_13 -0.09554
_diffrn_orient_matrix_UB_21 -0.12351E-1
_diffrn_orient_matrix_UB_22 0.41381E-1
_diffrn_orient_matrix_UB_23 -0.02144
_diffrn_orient_matrix_UB_31 0.121109
_diffrn_orient_matrix_UB_32 0.00326
_diffrn_orient_matrix_UB_33 -0.10969E-1
_diffrn_radiation_monochromator graphite
_diffrn_radiation_probe x-ray
_diffrn_radiation_type MoK\a
_diffrn_radiation_wavelength 0.71073
_diffrn_reflns_av_R_equivalents 0.0053
_diffrn_reflns_av_unetI/netI 0.0211
_diffrn_reflns_limit_h_max 9
_diffrn_reflns_limit_h_min -2
_diffrn_reflns_limit_k_max 27
_diffrn_reflns_limit_k_min -2
_diffrn_reflns_limit_l_max 12
_diffrn_reflns_limit_l_min -5
_diffrn_reflns_number 2031
_diffrn_reflns_theta_full 24.99
_diffrn_reflns_theta_max 24.99
_diffrn_reflns_theta_min 1.74
_diffrn_source 'Enraf Nonius FR590'
_diffrn_standards_decay_% 3
_diffrn_standards_interval_time 60
_diffrn_standards_number 2
_exptl_absorpt_coefficient_mu 0.184
_exptl_absorpt_correction_T_max 0.9639
_exptl_absorpt_correction_T_min 0.7626
_exptl_absorpt_correction_type refdelf
_exptl_absorpt_process_details
;
Walker, N. & Stuart, D (1983) Acta. Cryst. A39, 158-166
;
_exptl_crystal_colour transparent
_exptl_crystal_density_diffrn 1.27
_exptl_crystal_density_method 'not measured'
_exptl_crystal_description prism
_exptl_crystal_F_000 800
_exptl_crystal_size_max 0.4
_exptl_crystal_size_mid 0.4
_exptl_crystal_size_min 0.2
_refine_diff_density_max 0.337
_refine_diff_density_min -0.391
_refine_diff_density_rms 0.059
_refine_ls_abs_structure_details 'Flack H D (1983), Acta Cryst. A39, 876-881'
_refine_ls_abs_structure_Flack -0.04(16)
_refine_ls_extinction_method none
_refine_ls_goodness_of_fit_ref 1.106
_refine_ls_hydrogen_treatment mixed
_refine_ls_matrix_type full
_refine_ls_number_parameters 214
_refine_ls_number_reflns 1977
_refine_ls_number_restraints 0
_refine_ls_restrained_S_all 1.106
_refine_ls_R_factor_all 0.0506
_refine_ls_R_factor_gt 0.0384
_refine_ls_shift/su_max 0.087
_refine_ls_shift/su_mean 0.002
_refine_ls_structure_factor_coef Fsqd
_refine_ls_weighting_details 'calc w=1/[\s^2^(Fo^2^)+(0.0675P)^2^+1.4465P] where P=(Fo^2^+2Fc^2^)/3'
_refine_ls_weighting_scheme calc
_refine_ls_wR_factor_gt 0.1116
_refine_ls_wR_factor_ref 0.1288
_reflns_number_gt 1753
_reflns_number_total 1977
_reflns_threshold_expression >2sigma(I)
_cod_data_source_file b204818c.txt
_cod_data_source_block vmco1
_cod_original_cell_volume 1948.4(16)
_cod_database_code 7050958
_exptl_absorpt_factor_mur 0.037
_exptl_absorpt_correction_t_ave 0.6477
_diffrn_standards_decay_corr_max 1.035
_diffrn_standards_decay_corr_min 0.974

loop_
_symmetry_equiv_pos_as_xyz
'x, y, z'
'-x+1/2, -y, z+1/2'
'x+1/2, -y+1/2, -z'
'-x, y+1/2, -z+1/2'

loop_
_atom_site_label
_atom_site_type_symbol
_atom_site_fract_x
_atom_site_fract_y
_atom_site_fract_z
_atom_site_U_iso_or_equiv
_atom_site_adp_type
_atom_site_occupancy
_atom_site_symmetry_multiplicity
_atom_site_calc_flag
_atom_site_refinement_flags
_atom_site_disorder_assembly
_atom_site_disorder_group
S1 S 0.23434(11) 0.82111(4) 0.64113(10) 0.0311(3) Uani 1 1 d . . .
N1 N 0.3806(4) 0.86252(14) 0.6833(3) 0.0288(8) Uani 1 1 d . . .
N2 N 0.6577(4) 0.92990(13) 0.6151(3) 0.0270(7) Uani 1 1 d . . .
O1 O 0.2684(4) 0.76710(12) 0.6988(3) 0.0393(7) Uani 1 1 d . . .
O2 O 0.0848(3) 0.85014(13) 0.6712(3) 0.0410(8) Uani 1 1 d . . .
C1 C 0.2382(3) 0.81137(11) 0.46934(19) 0.0304(9) Uani 1 1 d G . .
C2 C 0.3596(3) 0.77815(10) 0.4120(2) 0.0341(10) Uani 1 1 d G . .
H2 H 0.4398 0.7615 0.4644 0.041 Uiso 1 1 calc R . .
C3 C 0.3611(3) 0.76973(11) 0.2765(3) 0.0371(10) Uani 1 1 d G . .
H3 H 0.4423 0.7475 0.2382 0.045 Uiso 1 1 calc R . .
C4 C 0.2412(4) 0.79454(12) 0.19822(19) 0.0412(11) Uani 1 1 d G . .
C5 C 0.1198(3) 0.82776(12) 0.2555(3) 0.0463(12) Uani 1 1 d G . .
H5 H 0.0395 0.8444 0.2031 0.056 Uiso 1 1 calc R . .
C6 C 0.1183(3) 0.83618(11) 0.3911(3) 0.0413(11) Uani 1 1 d G . .
H6 H 0.0371 0.8584 0.4294 0.05 Uiso 1 1 calc R . .
C7 C 0.2424(9) 0.7836(2) 0.0513(5) 0.0660(17) Uani 1 1 d . . .
H7A H 0.3343 0.8025 0.0122 0.099 Uiso 1 1 calc R . .
H7B H 0.1432 0.7978 0.013 0.099 Uiso 1 1 calc R . .
H7C H 0.2504 0.7433 0.0354 0.099 Uiso 1 1 calc R . .
C8 C 0.5485(4) 0.84124(18) 0.7047(4) 0.0314(9) Uani 1 1 d . . .
H8A H 0.5497 0.8002 0.6941 0.038 Uiso 1 1 calc R . .
H8B H 0.582 0.8499 0.7942 0.038 Uiso 1 1 calc R . .
C9 C 0.6683(5) 0.86757(16) 0.6097(4) 0.0316(9) Uani 1 1 d . . .
H9A H 0.7783 0.8556 0.6321 0.038 Uiso 1 1 calc R . .
H9B H 0.6447 0.8546 0.521 0.038 Uiso 1 1 calc R . .
C10 C 0.4927(4) 0.94653(17) 0.5736(4) 0.0259(8) Uani 1 1 d . . .
H10A H 0.4696 0.9305 0.4876 0.031 Uiso 1 1 calc R . .
H10B H 0.4866 0.9877 0.5664 0.031 Uiso 1 1 calc R . .
C11 C 0.3667(4) 0.92592(15) 0.6712(4) 0.0251(8) Uani 1 1 d . . .
H11 H 0.258 0.9349 0.6362 0.03 Uiso 1 1 calc R . .
C12 C 0.3817(5) 0.95325(17) 0.8078(4) 0.0306(9) Uani 1 1 d . . .
H12 H 0.4872 0.942 0.8455 0.037 Uiso 1 1 calc R . .
C13 C 0.3777(7) 1.0180(2) 0.7985(5) 0.0474(12) Uani 1 1 d . . .
H13A H 0.2808 1.0297 0.7525 0.071 Uiso 1 1 calc R . .
H13B H 0.4724 1.0311 0.7516 0.071 Uiso 1 1 calc R . .
H13C H 0.3774 1.034 0.8856 0.071 Uiso 1 1 calc R . .
C14 C 0.2479(7) 0.9331(2) 0.8998(4) 0.0525(13) Uani 1 1 d . . .
H14A H 0.266 0.9486 0.9862 0.079 Uiso 1 1 calc R . .
H14B H 0.2491 0.8923 0.9044 0.079 Uiso 1 1 calc R . .
H14C H 0.1438 0.9457 0.8673 0.079 Uiso 1 1 calc R . .
C15 C 0.7831(5) 0.95664(17) 0.5331(4) 0.0341(9) Uani 1 1 d . . .
H15A H 0.757 0.9502 0.4411 0.041 Uiso 1 1 calc R . .
H15B H 0.8877 0.9387 0.5509 0.041 Uiso 1 1 calc R . .
C16 C 0.7976(3) 1.02014(8) 0.5575(3) 0.0295(9) Uani 1 1 d G . .
C17 C 0.8911(3) 1.03957(10) 0.6626(2) 0.0404(10) Uani 1 1 d G . .
H17 H 0.9488 1.0138 0.7144 0.049 Uiso 1 1 calc R . .
C18 C 0.8984(4) 1.09752(11) 0.6903(2) 0.0519(13) Uani 1 1 d G . .
H18 H 0.961 1.1105 0.7607 0.062 Uiso 1 1 calc R . .
C19 C 0.8122(4) 1.13604(8) 0.6129(3) 0.0461(12) Uani 1 1 d G . .
H19 H 0.8171 1.1748 0.6314 0.055 Uiso 1 1 calc R . .
C20 C 0.7187(3) 1.11660(9) 0.5077(3) 0.0409(10) Uani 1 1 d G . .
H20 H 0.661 1.1424 0.4559 0.049 Uiso 1 1 calc R . .
C21 C 0.7114(3) 1.05866(10) 0.4800(2) 0.0339(9) Uani 1 1 d G . .
H21 H 0.6488 1.0457 0.4097 0.041 Uiso 1 1 calc R . .

loop_
_atom_site_aniso_label
_atom_site_aniso_U_11
_atom_site_aniso_U_22
_atom_site_aniso_U_33
_atom_site_aniso_U_23
_atom_site_aniso_U_13
_atom_site_aniso_U_12
S1 0.0191(4) 0.0305(5) 0.0438(5) 0.0034(4) 0.0011(4) -0.0024(4)
N1 0.0171(15) 0.0282(16) 0.0410(19) -0.0014(15) -0.0036(15) 0.0037(13)
N2 0.0159(14) 0.0294(16) 0.0356(18) -0.0003(14) 0.0009(14) 0.0024(13)
O1 0.0338(16) 0.0347(15) 0.0495(16) 0.0088(13) 0.0021(15) -0.0037(14)
O2 0.0180(13) 0.0476(19) 0.057(2) -0.0033(16) 0.0031(14) -0.0028(12)
C1 0.0207(19) 0.0273(19) 0.043(2) 0.0022(16) -0.0021(19) -0.0062(17)
C2 0.025(2) 0.031(2) 0.047(2) 0.0033(18) -0.007(2) 0.0019(18)
C3 0.034(2) 0.031(2) 0.046(3) -0.0025(18) -0.004(2) 0.001(2)
C4 0.049(3) 0.030(2) 0.045(2) -0.0002(18) -0.015(2) -0.005(2)
C5 0.048(3) 0.038(3) 0.053(3) 0.003(2) -0.021(2) 0.008(2)
C6 0.027(2) 0.042(2) 0.055(3) -0.002(2) -0.011(2) 0.009(2)
C7 0.102(5) 0.048(3) 0.048(3) -0.002(2) -0.023(4) 0.014(4)
C8 0.0194(18) 0.029(2) 0.045(2) 0.0011(18) -0.0037(18) 0.0031(16)
C9 0.0205(18) 0.028(2) 0.046(2) -0.0010(18) -0.0011(17) 0.0059(16)
C10 0.0186(18) 0.029(2) 0.0297(19) -0.0005(16) -0.0032(16) 0.0037(16)
C11 0.0143(16) 0.0282(18) 0.033(2) 0.0022(16) -0.0024(16) 0.0032(14)
C12 0.0225(19) 0.039(2) 0.0306(19) -0.0018(17) -0.0012(17) 0.0081(18)
C13 0.045(3) 0.051(3) 0.045(3) -0.014(2) 0.004(2) -0.003(2)
C14 0.065(3) 0.048(3) 0.045(2) -0.006(2) 0.021(3) 0.003(3)
C15 0.0197(18) 0.042(2) 0.041(2) -0.0016(19) 0.0064(19) 0.0007(18)
C16 0.0212(18) 0.036(2) 0.0310(19) 0.0022(17) 0.0087(17) -0.0018(16)
C17 0.043(2) 0.043(2) 0.035(2) 0.0135(19) -0.004(2) -0.012(2)
C18 0.071(3) 0.049(3) 0.036(2) 0.004(2) -0.008(3) -0.021(3)
C19 0.056(3) 0.039(2) 0.044(2) 0.000(2) 0.013(2) -0.012(2)
C20 0.034(2) 0.042(2) 0.047(2) 0.0087(19) 0.009(2) 0.002(2)
C21 0.0227(19) 0.044(2) 0.035(2) -0.0013(18) 0.0014(18) -0.0023(18)

loop_
_atom_type_symbol
_atom_type_description
_atom_type_scat_dispersion_real
_atom_type_scat_dispersion_imag
_atom_type_scat_source
C C 0.0033 0.0016 'International Tables Vol C Tables 4.2.6.8 and 6.1.1.4'
H H 0 0 'International Tables Vol C Tables 4.2.6.8 and 6.1.1.4'
N N 0.0061 0.0033 'International Tables Vol C Tables 4.2.6.8 and 6.1.1.4'
O O 0.0106 0.006 'International Tables Vol C Tables 4.2.6.8 and 6.1.1.4'
S S 0.1246 0.1234 'International Tables Vol C Tables 4.2.6.8 and 6.1.1.4'

loop_
_geom_angle_atom_site_label_1
_geom_angle_atom_site_label_2
_geom_angle_atom_site_label_3
_geom_angle
_geom_angle_site_symmetry_1
_geom_angle_site_symmetry_3
_geom_angle_publ_flag
O1 S1 O2 120.18(19) . . ?
O1 S1 N1 106.53(18) . . ?
O2 S1 N1 107.01(17) . . ?
O1 S1 C1 106.76(16) . . ?
O2 S1 C1 106.75(17) . . ?
N1 S1 C1 109.32(17) . . ?
C8 N1 C11 114.7(3) . . ?
C8 N1 S1 121.9(3) . . ?
C11 N1 S1 121.7(2) . . ?
C15 N2 C9 111.5(3) . . ?
C15 N2 C10 111.6(3) . . ?
C9 N2 C10 108.0(3) . . ?
C2 C1 C6 120 . . ?
C2 C1 S1 120.03(15) . . ?
C6 C1 S1 119.96(15) . . ?
C1 C2 C3 120 . . ?
C1 C2 H2 120 . . ?
C3 C2 H2 120 . . ?
C4 C3 C2 120 . . ?
C4 C3 H3 120 . . ?
C2 C3 H3 120 . . ?
C3 C4 C5 120 . . ?
C3 C4 C7 119.1(3) . . ?
C5 C4 C7 120.8(3) . . ?
C6 C5 C4 120 . . ?
C6 C5 H5 120 . . ?
C4 C5 H5 120 . . ?
C5 C6 C1 120 . . ?
C5 C6 H6 120 . . ?
C1 C6 H6 120 . . ?
C4 C7 H7A 109.5 . . ?
C4 C7 H7B 109.5 . . ?
H7A C7 H7B 109.5 . . ?
C4 C7 H7C 109.5 . . ?
H7A C7 H7C 109.5 . . ?
H7B C7 H7C 109.5 . . ?
N1 C8 C9 111.9(3) . . ?
N1 C8 H8A 109.2 . . ?
C9 C8 H8A 109.2 . . ?
N1 C8 H8B 109.2 . . ?
C9 C8 H8B 109.2 . . ?
H8A C8 H8B 107.9 . . ?
N2 C9 C8 110.3(3) . . ?
N2 C9 H9A 109.6 . . ?
C8 C9 H9A 109.6 . . ?
N2 C9 H9B 109.6 . . ?
C8 C9 H9B 109.6 . . ?
H9A C9 H9B 108.1 . . ?
N2 C10 C11 110.8(3) . . ?
N2 C10 H10A 109.5 . . ?
C11 C10 H10A 109.5 . . ?
N2 C10 H10B 109.5 . . ?
C11 C10 H10B 109.5 . . ?
H10A C10 H10B 108.1 . . ?
N1 C11 C10 108.7(3) . . ?
N1 C11 C12 109.6(3) . . ?
C10 C11 C12 113.9(3) . . ?
N1 C11 H11 108.2 . . ?
C10 C11 H11 108.2 . . ?
C12 C11 H11 108.2 . . ?
C14 C12 C13 109.5(4) . . ?
C14 C12 C11 111.7(3) . . ?
C13 C12 C11 111.1(3) . . ?
C14 C12 H12 108.2 . . ?
C13 C12 H12 108.2 . . ?
C11 C12 H12 108.2 . . ?
C12 C13 H13A 109.5 . . ?
C12 C13 H13B 109.5 . . ?
H13A C13 H13B 109.5 . . ?
C12 C13 H13C 109.5 . . ?
H13A C13 H13C 109.5 . . ?
H13B C13 H13C 109.5 . . ?
C12 C14 H14A 109.5 . . ?
C12 C14 H14B 109.5 . . ?
H14A C14 H14B 109.5 . . ?
C12 C14 H14C 109.5 . . ?
H14A C14 H14C 109.5 . . ?
H14B C14 H14C 109.5 . . ?
N2 C15 C16 112.6(3) . . ?
N2 C15 H15A 109.1 . . ?
C16 C15 H15A 109.1 . . ?
N2 C15 H15B 109.1 . . ?
C16 C15 H15B 109.1 . . ?
H15A C15 H15B 107.8 . . ?
C17 C16 C21 120 . . ?
C17 C16 C15 119.4(2) . . ?
C21 C16 C15 120.5(2) . . ?
C16 C17 C18 120 . . ?
C16 C17 H17 120 . . ?
C18 C17 H17 120 . . ?
C19 C18 C17 120 . . ?
C19 C18 H18 120 . . ?
C17 C18 H18 120 . . ?
C18 C19 C20 120 . . ?
C18 C19 H19 120 . . ?
C20 C19 H19 120 . . ?
C19 C20 C21 120 . . ?
C19 C20 H20 120 . . ?
C21 C20 H20 120 . . ?
C20 C21 C16 120 . . ?
C20 C21 H21 120 . . ?
C16 C21 H21 120 . . ?

loop_
_geom_bond_atom_site_label_1
_geom_bond_atom_site_label_2
_geom_bond_distance
_geom_bond_site_symmetry_2
_geom_bond_publ_flag
S1 O1 1.424(3) . ?
S1 O2 1.433(3) . ?
S1 N1 1.600(3) . ?
S1 C1 1.759(2) . ?
N1 C8 1.477(5) . ?
N1 C11 1.497(5) . ?
N2 C15 1.462(5) . ?
N2 C9 1.466(5) . ?
N2 C10 1.467(5) . ?
C1 C2 1.39 . ?
C1 C6 1.39 . ?
C2 C3 1.39 . ?
C2 H2 0.93 . ?
C3 C4 1.39 . ?
C3 H3 0.93 . ?
C4 C5 1.39 . ?
C4 C7 1.514(5) . ?
C5 C6 1.39 . ?
C5 H5 0.93 . ?
C6 H6 0.93 . ?
C7 H7A 0.96 . ?
C7 H7B 0.96 . ?
C7 H7C 0.96 . ?
C8 C9 1.507(6) . ?
C8 H8A 0.97 . ?
C8 H8B 0.97 . ?
C9 H9A 0.97 . ?
C9 H9B 0.97 . ?
C10 C11 1.510(5) . ?
C10 H10A 0.97 . ?
C10 H10B 0.97 . ?
C11 C12 1.532(5) . ?
C11 H11 0.98 . ?
C12 C14 1.514(6) . ?
C12 C13 1.523(6) . ?
C12 H12 0.98 . ?
C13 H13A 0.96 . ?
C13 H13B 0.96 . ?
C13 H13C 0.96 . ?
C14 H14A 0.96 . ?
C14 H14B 0.96 . ?
C14 H14C 0.96 . ?
C15 C16 1.515(4) . ?
C15 H15A 0.97 . ?
C15 H15B 0.97 . ?
C16 C17 1.39 . ?
C16 C21 1.39 . ?
C17 C18 1.39 . ?
C17 H17 0.93 . ?
C18 C19 1.39 . ?
C18 H18 0.93 . ?
C19 C20 1.39 . ?
C19 H19 0.93 . ?
C20 C21 1.39 . ?
C20 H20 0.93 . ?
C21 H21 0.93 . ?

loop_
_geom_hbond_atom_site_label_D
_geom_hbond_atom_site_label_H
_geom_hbond_atom_site_label_A
_geom_hbond_distance_DH
_geom_hbond_distance_HA
_geom_hbond_distance_DA
_geom_hbond_angle_DHA
_geom_hbond_site_symmetry_A
C9 H9A O2 0.97 2.54 3.488(5) 165.1 1_655

loop_
_cod_related_entry_id
_cod_related_entry_database
_cod_related_entry_code
1 ChemSpider 21189532
